data_7045307
loop_
_publ_author_name
'Cui, Chun-Xiao'
'Ren, Shikuo'
'Qiu, Zaozao'
'Xie, Zuowei'

_publ_section_title
;
 Synthesis of carborane-fused carbo- and heterocycles via
 zirconacyclopentane intermediates.
;
_journal_issue 7
_journal_name_full 'Dalton transactions (Cambridge, England : 2003)'
_journal_page_first 2453
_journal_page_last 2459
_journal_paper_doi 10.1039/c7dt04751g
_journal_volume 47
_journal_year 2018
_chemical_formula_moiety 'C9 H22 B10 O'
_chemical_formula_sum 'C9 H22 B10 O'
_chemical_formula_weight 254.36
_space_group_crystal_system monoclinic
_space_group_IT_number 13
_space_group_name_Hall '-P 2yc'
_space_group_name_H-M_alt 'P 1 2/c 1'
_symmetry_space_group_name_Hall '-P 2yc'
_symmetry_space_group_name_H-M 'P 1 2/c 1'
_atom_sites_solution_hydrogens geom
_atom_sites_solution_primary direct
_audit_creation_date 2014-12-22
_audit_creation_method
;
Olex2 1.2
(compiled 2014.07.22 svn.r2960 for OlexSys, GUI svn.r4862)
;
_audit_update_record
;
2017-12-15 deposited with the CCDC.
2018-01-16 downloaded from the CCDC.
;
_cell_angle_alpha 90
_cell_angle_beta 98.023(2)
_cell_angle_gamma 90
_cell_formula_units_Z 4
_cell_length_a 9.7372(10)
_cell_length_b 6.7953(7)
_cell_length_c 22.715(3)
_cell_measurement_reflns_used 4553
_cell_measurement_temperature 130
_cell_measurement_theta_max 30.56
_cell_measurement_theta_min 2.58
_cell_volume 1488.3(3)
_computing_cell_refinement 'SAINT v7.68A (Bruker, 2009)'
_computing_data_reduction 'SAINT v7.68A (Bruker, 2009)'
_computing_molecular_graphics 'Olex2 (Dolomanov et al., 2009)'
_computing_publication_material 'Olex2 (Dolomanov et al., 2009)'
_computing_structure_refinement 'XL (Sheldrick, 2008)'
_computing_structure_solution 'ShelXS (Sheldrick, 2008)'
_diffrn_ambient_temperature 130
_diffrn_measured_fraction_theta_full 0.999
_diffrn_measured_fraction_theta_max 0.999
_diffrn_measurement_device_type 'Bruker APEX-II CCD'
_diffrn_measurement_method '\f and \w scans'
_diffrn_radiation_monochromator graphite
_diffrn_radiation_type MoK\a
_diffrn_radiation_wavelength 0.71073
_diffrn_reflns_av_R_equivalents 0.0276
_diffrn_reflns_av_unetI/netI 0.0298
_diffrn_reflns_Laue_measured_fraction_full 0.999
_diffrn_reflns_Laue_measured_fraction_max 0.999
_diffrn_reflns_limit_h_max 13
_diffrn_reflns_limit_h_min -13
_diffrn_reflns_limit_k_max 9
_diffrn_reflns_limit_k_min -9
_diffrn_reflns_limit_l_max 32
_diffrn_reflns_limit_l_min -27
_diffrn_reflns_number 14358
_diffrn_reflns_point_group_measured_fraction_full 0.999
_diffrn_reflns_point_group_measured_fraction_max 0.999
_diffrn_reflns_theta_full 25.242
_diffrn_reflns_theta_max 30.569
_diffrn_reflns_theta_min 1.811
_diffrn_standards_number 0
_exptl_absorpt_coefficient_mu 0.058
_exptl_absorpt_correction_T_max 0.7461
_exptl_absorpt_correction_T_min 0.6712
_exptl_absorpt_correction_type multi-scan
_exptl_absorpt_process_details
;
SADABS-2008/1 (Bruker,2008) was used for absorption correction.
wR2(int) was 0.0785 before and 0.0398 after correction.
The Ratio of minimum to maximum transmission is 0.8996.
The \l/2 correction factor is 0.0015.
;
_exptl_crystal_colour colourless
_exptl_crystal_density_diffrn 1.135
_exptl_crystal_description block
_exptl_crystal_F_000 536
_exptl_crystal_size_max 0.35
_exptl_crystal_size_mid 0.3
_exptl_crystal_size_min 0.18
_refine_diff_density_max 0.437
_refine_diff_density_min -0.330
_refine_diff_density_rms 0.056
_refine_ls_extinction_method none
_refine_ls_goodness_of_fit_ref 1.083
_refine_ls_hydrogen_treatment constr
_refine_ls_matrix_type full
_refine_ls_number_parameters 182
_refine_ls_number_reflns 4555
_refine_ls_number_restraints 0
_refine_ls_restrained_S_all 1.083
_refine_ls_R_factor_all 0.0733
_refine_ls_R_factor_gt 0.0598
_refine_ls_shift/su_max 0.002
_refine_ls_shift/su_mean 0.000
_refine_ls_structure_factor_coef Fsqd
_refine_ls_weighting_details 'w=1/[\s^2^(Fo^2^)+(0.0782P)^2^+0.7261P] where P=(Fo^2^+2Fc^2^)/3'
_refine_ls_weighting_scheme calc
_refine_ls_wR_factor_gt 0.1574
_refine_ls_wR_factor_ref 0.1666
_reflns_Friedel_coverage 0.000
_reflns_number_gt 3722
_reflns_number_total 4555
_reflns_threshold_expression 'I > 2\s(I)'
_cod_data_source_file c7dt04751g2.cif
_cod_data_source_block 6
_cod_depositor_comments 'Adding full bibliography for 7045305--7045308.cif.'
_cod_database_code 7045307
_shelxl_version_number 2014-3
_shelx_space_group_comment
;
The symmetry employed for this shelxl refinement is uniquely defined
by the following loop, which should always be used as a source of
symmetry information in preference to the above space-group names.
They are only intended as comments.
;
_shelx_estimated_absorpt_t_max 0.990
_shelx_estimated_absorpt_t_min 0.980
_olex2_refinement_description
;
1. Fixed Uiso
 At 1.2 times of:
  All B(H) groups, All C(H) groups, All C(H,H) groups
 At 1.5 times of:
  All C(H,H,H) groups
2.a Ternary CH refined with riding coordinates:
 C3(H3)
2.b Secondary CH2 refined with riding coordinates:
 C4(H4A,H4B), C6(H6A,H6B), C7(H7A,H7B), C8(H8A,H8B)
2.c Idealised Me refined as rotating group:
 C9(H9A,H9B,H9C)
2.d Boron cage BH refined with riding coordinates:
 B3(H3A), B4(H4), B5(H5), B6(H6), B7(H7), B8(H8), B9(H9), B10(H10), B11(H11),
 B12(H12)
;
_olex2_submission_special_instructions 'No special instructions were received'

loop_
_space_group_symop_operation_xyz
'x, y, z'
'-x, y, -z+1/2'
'-x, -y, -z'
'x, -y, z-1/2'

loop_
_atom_site_label
_atom_site_type_symbol
_atom_site_fract_x
_atom_site_fract_y
_atom_site_fract_z
_atom_site_U_iso_or_equiv
_atom_site_adp_type
_atom_site_occupancy
_atom_site_site_symmetry_order
_atom_site_calc_flag
_atom_site_refinement_flags_posn
O1 O 0.56858(12) 0.18904(16) 0.52455(4) 0.0284(2) Uani 1 1 d .
C1 C 0.67699(13) 0.23685(19) 0.43718(6) 0.0180(2) Uani 1 1 d .
C2 C 0.61060(13) 0.30790(19) 0.37079(5) 0.0178(2) Uani 1 1 d .
C3 C 0.45210(13) 0.3235(2) 0.36829(6) 0.0199(3) Uani 1 1 d .
H3 H 0.4088 0.2140 0.3427 0.024 Uiso 1 1 calc R
C4 C 0.42378(14) 0.2857(2) 0.43277(6) 0.0234(3) Uani 1 1 d .
H4A H 0.3845 0.4060 0.4485 0.028 Uiso 1 1 calc R
H4B H 0.3549 0.1786 0.4328 0.028 Uiso 1 1 calc R
C5 C 0.55618(14) 0.22923(19) 0.47238(6) 0.0204(3) Uani 1 1 d .
C6 C 0.39163(14) 0.5170(2) 0.34239(6) 0.0224(3) Uani 1 1 d .
H6A H 0.4293 0.6269 0.3684 0.027 Uiso 1 1 calc R
H6B H 0.4203 0.5375 0.3027 0.027 Uiso 1 1 calc R
C7 C 0.23376(14) 0.5189(2) 0.33663(7) 0.0268(3) Uani 1 1 d .
H7A H 0.1976 0.4006 0.3142 0.032 Uiso 1 1 calc R
H7B H 0.2063 0.5098 0.3769 0.032 Uiso 1 1 calc R
C8 C 0.16573(16) 0.6993(2) 0.30593(7) 0.0299(3) Uani 1 1 d .
H8A H 0.1914 0.7071 0.2653 0.036 Uiso 1 1 calc R
H8B H 0.0638 0.6833 0.3020 0.036 Uiso 1 1 calc R
C9 C 0.2048(2) 0.8893(3) 0.33766(12) 0.0544(6) Uani 1 1 d .
H9A H 0.1808 0.8827 0.3781 0.082 Uiso 1 1 calc GR
H9B H 0.1542 0.9981 0.3161 0.082 Uiso 1 1 calc GR
H9C H 0.3048 0.9111 0.3394 0.082 Uiso 1 1 calc GR
B3 B 0.70607(16) 0.4748(2) 0.41714(7) 0.0211(3) Uani 1 1 d .
H3A H 0.6627 0.6096 0.4362 0.025 Uiso 1 1 calc R
B4 B 0.83762(16) 0.3296(2) 0.45918(7) 0.0240(3) Uani 1 1 d .
H4 H 0.8814 0.3686 0.5060 0.029 Uiso 1 1 calc R
B5 B 0.81230(17) 0.0787(2) 0.43689(7) 0.0249(3) Uani 1 1 d .
H5 H 0.8396 -0.0448 0.4690 0.030 Uiso 1 1 calc R
B6 B 0.66479(16) 0.0662(2) 0.38091(7) 0.0221(3) Uani 1 1 d .
H6 H 0.5947 -0.0653 0.3763 0.026 Uiso 1 1 calc R
B7 B 0.72315(15) 0.4568(2) 0.34083(7) 0.0215(3) Uani 1 1 d .
H7 H 0.6919 0.5806 0.3092 0.026 Uiso 1 1 calc R
B8 B 0.87272(16) 0.4696(2) 0.39631(7) 0.0239(3) Uani 1 1 d .
H8 H 0.9420 0.6018 0.4012 0.029 Uiso 1 1 calc R
B9 B 0.93908(16) 0.2254(3) 0.40809(8) 0.0262(3) Uani 1 1 d .
H9 H 1.0528 0.1976 0.4207 0.031 Uiso 1 1 calc R
B10 B 0.83160(17) 0.0617(3) 0.36006(7) 0.0257(3) Uani 1 1 d .
H10 H 0.8740 -0.0739 0.3411 0.031 Uiso 1 1 calc R
B11 B 0.69771(16) 0.2073(2) 0.31861(7) 0.0222(3) Uani 1 1 d .
H11 H 0.6496 0.1685 0.2724 0.027 Uiso 1 1 calc R
B12 B 0.86826(16) 0.3027(3) 0.33496(7) 0.0242(3) Uani 1 1 d .
H12 H 0.9352 0.3251 0.2992 0.029 Uiso 1 1 calc R

loop_
_atom_site_aniso_label
_atom_site_aniso_U_11
_atom_site_aniso_U_22
_atom_site_aniso_U_33
_atom_site_aniso_U_23
_atom_site_aniso_U_13
_atom_site_aniso_U_12
O1 0.0352(6) 0.0322(6) 0.0183(5) 0.0035(4) 0.0058(4) -0.0031(4)
C1 0.0190(6) 0.0180(5) 0.0167(5) 0.0023(4) 0.0014(4) -0.0004(4)
C2 0.0175(5) 0.0202(6) 0.0157(5) 0.0022(4) 0.0023(4) 0.0006(4)
C3 0.0176(5) 0.0215(6) 0.0208(6) 0.0002(5) 0.0031(4) -0.0010(5)
C4 0.0206(6) 0.0293(7) 0.0213(6) 0.0049(5) 0.0065(5) 0.0011(5)
C5 0.0238(6) 0.0184(6) 0.0196(6) 0.0004(4) 0.0055(5) -0.0022(5)
C6 0.0184(6) 0.0254(6) 0.0230(6) 0.0027(5) 0.0017(5) 0.0009(5)
C7 0.0166(6) 0.0275(7) 0.0350(8) 0.0006(6) -0.0006(5) 0.0005(5)
C8 0.0230(6) 0.0368(8) 0.0290(7) 0.0004(6) 0.0004(5) 0.0066(6)
C9 0.0364(10) 0.0291(9) 0.0919(18) -0.0047(10) -0.0113(10) 0.0065(7)
B3 0.0231(7) 0.0192(6) 0.0208(7) 0.0007(5) 0.0028(5) -0.0021(5)
B4 0.0212(7) 0.0285(8) 0.0210(7) 0.0004(6) -0.0017(5) -0.0028(6)
B5 0.0241(7) 0.0244(7) 0.0256(7) 0.0051(6) 0.0013(6) 0.0043(6)
B6 0.0248(7) 0.0190(6) 0.0224(7) -0.0007(5) 0.0033(5) 0.0001(5)
B7 0.0194(6) 0.0239(7) 0.0217(7) 0.0047(5) 0.0051(5) -0.0003(5)
B8 0.0196(7) 0.0265(7) 0.0254(7) 0.0013(6) 0.0024(6) -0.0041(5)
B9 0.0182(7) 0.0323(8) 0.0273(8) 0.0045(6) 0.0006(6) 0.0032(6)
B10 0.0242(7) 0.0267(8) 0.0269(8) -0.0005(6) 0.0059(6) 0.0045(6)
B11 0.0203(6) 0.0276(7) 0.0191(7) -0.0006(6) 0.0046(5) 0.0011(5)
B12 0.0182(6) 0.0303(8) 0.0246(7) 0.0018(6) 0.0047(5) 0.0013(6)

loop_
_atom_type_symbol
_atom_type_description
_atom_type_scat_dispersion_real
_atom_type_scat_dispersion_imag
_atom_type_scat_source
C C 0.0033 0.0016 'International Tables Vol C Tables 4.2.6.8 and 6.1.1.4'
H H 0.0000 0.0000 'International Tables Vol C Tables 4.2.6.8 and 6.1.1.4'
B B 0.0013 0.0007 'International Tables Vol C Tables 4.2.6.8 and 6.1.1.4'
O O 0.0106 0.0060 'International Tables Vol C Tables 4.2.6.8 and 6.1.1.4'

loop_
_geom_angle_atom_site_label_1
_geom_angle_atom_site_label_2
_geom_angle_atom_site_label_3
_geom_angle
C2 C1 B3 62.19(8)
C2 C1 B4 113.16(10)
C2 C1 B5 113.04(10)
C2 C1 B6 62.22(8)
C5 C1 C2 105.19(10)
C5 C1 B3 110.00(10)
C5 C1 B4 127.60(11)
C5 C1 B5 129.81(11)
C5 C1 B6 113.09(11)
B3 C1 B6 115.87(10)
B4 C1 B3 63.12(9)
B4 C1 B5 63.45(9)
B4 C1 B6 115.82(11)
B5 C1 B3 116.00(11)
B5 C1 B6 62.85(9)
C1 C2 B3 61.33(8)
C1 C2 B6 61.41(8)
C1 C2 B7 110.61(10)
C1 C2 B11 110.81(10)
C3 C2 C1 108.72(10)
C3 C2 B3 115.36(11)
C3 C2 B6 110.84(10)
C3 C2 B7 129.95(11)
C3 C2 B11 126.78(11)
B3 C2 B6 114.45(10)
B7 C2 B3 62.08(9)
B7 C2 B6 114.58(10)
B11 C2 B3 114.31(10)
B11 C2 B6 62.43(9)
B11 C2 B7 63.06(9)
C2 C3 H3 108.0
C2 C3 C4 105.27(10)
C4 C3 H3 108.0
C6 C3 C2 113.88(11)
C6 C3 H3 108.0
C6 C3 C4 113.43(11)
C3 C4 H4A 109.5
C3 C4 H4B 109.5
H4A C4 H4B 108.1
C5 C4 C3 110.76(11)
C5 C4 H4A 109.5
C5 C4 H4B 109.5
O1 C5 C1 123.28(13)
O1 C5 C4 126.96(13)
C1 C5 C4 109.72(11)
C3 C6 H6A 109.3
C3 C6 H6B 109.3
H6A C6 H6B 107.9
C7 C6 C3 111.80(11)
C7 C6 H6A 109.3
C7 C6 H6B 109.3
C6 C7 H7A 108.6
C6 C7 H7B 108.6
H7A C7 H7B 107.6
C8 C7 C6 114.66(13)
C8 C7 H7A 108.6
C8 C7 H7B 108.6
C7 C8 H8A 108.7
C7 C8 H8B 108.7
H8A C8 H8B 107.6
C9 C8 C7 114.16(14)
C9 C8 H8A 108.7
C9 C8 H8B 108.7
C8 C9 H9A 109.5
C8 C9 H9B 109.5
C8 C9 H9C 109.5
H9A C9 H9B 109.5
H9A C9 H9C 109.5
H9B C9 H9C 109.5
C1 B3 C2 56.48(8)
C1 B3 H3A 125.7
C1 B3 B4 57.93(8)
C1 B3 B7 103.68(10)
C1 B3 B8 104.24(11)
C2 B3 H3A 124.9
C2 B3 B4 104.35(10)
C2 B3 B7 58.23(8)
C2 B3 B8 105.17(11)
B4 B3 H3A 121.8
B7 B3 H3A 121.8
B7 B3 B4 109.12(11)
B8 B3 H3A 122.3
B8 B3 B4 60.72(9)
B8 B3 B7 61.10(9)
C1 B4 B3 58.95(8)
C1 B4 H4 125.5
C1 B4 B5 58.43(8)
C1 B4 B8 103.50(10)
C1 B4 B9 103.52(11)
B3 B4 H4 121.8
B3 B4 B5 108.42(10)
B3 B4 B8 58.76(9)
B5 B4 H4 120.9
B5 B4 B8 108.40(11)
B8 B4 H4 122.8
B9 B4 B3 107.13(11)
B9 B4 H4 122.8
B9 B4 B5 60.04(10)
B9 B4 B8 60.25(9)
C1 B5 B4 58.13(9)
C1 B5 H5 125.7
C1 B5 B6 59.03(8)
C1 B5 B9 102.98(11)
C1 B5 B10 103.41(10)
B4 B5 H5 121.3
B6 B5 B4 108.26(11)
B6 B5 H5 121.6
B6 B5 B10 58.92(9)
B9 B5 B4 59.62(10)
B9 B5 H5 123.1
B9 B5 B6 107.19(11)
B9 B5 B10 60.27(10)
B10 B5 B4 108.05(11)
B10 B5 H5 122.8
C1 B6 C2 56.37(8)
C1 B6 B5 58.12(8)
C1 B6 H6 125.9
C1 B6 B10 104.01(11)
C1 B6 B11 103.11(10)
C2 B6 B5 104.47(10)
C2 B6 H6 125.0
C2 B6 B10 104.90(11)
C2 B6 B11 57.79(8)
B5 B6 H6 121.6
B10 B6 B5 60.61(9)
B10 B6 H6 122.4
B10 B6 B11 61.14(9)
B11 B6 B5 109.01(11)
B11 B6 H6 122.1
C2 B7 B3 59.69(8)
C2 B7 H7 124.8
C2 B7 B8 104.68(10)
C2 B7 B11 58.27(8)
C2 B7 B12 104.04(11)
B3 B7 H7 121.5
B3 B7 B8 59.01(9)
B3 B7 B11 108.43(10)
B3 B7 B12 107.37(11)
B8 B7 H7 122.4
B11 B7 H7 121.3
B11 B7 B8 108.29(11)
B11 B7 B12 59.84(9)
B12 B7 H7 122.8
B12 B7 B8 60.30(9)
B3 B8 B4 60.52(9)
B3 B8 B7 59.89(9)
B3 B8 H8 121.6
B3 B8 B9 107.90(11)
B3 B8 B12 107.45(11)
B4 B8 B7 108.00(11)
B4 B8 H8 121.8
B4 B8 B12 107.32(11)
B7 B8 H8 121.9
B7 B8 B12 59.53(9)
B9 B8 B4 59.46(9)
B9 B8 B7 107.58(11)
B9 B8 H8 122.0
B9 B8 B12 59.87(9)
B12 B8 H8 122.3
B4 B9 B5 60.34(9)
B4 B9 B8 60.30(9)
B4 B9 H9 121.4
B4 B9 B10 108.38(11)
B4 B9 B12 108.25(11)
B5 B9 B8 108.68(11)
B5 B9 H9 121.5
B5 B9 B10 59.98(10)
B5 B9 B12 107.99(11)
B8 B9 H9 121.2
B8 B9 B10 108.50(11)
B10 B9 H9 121.6
B12 B9 B8 60.20(9)
B12 B9 H9 121.8
B12 B9 B10 59.94(9)
B5 B10 B9 59.75(9)
B5 B10 H10 121.6
B5 B10 B11 108.02(11)
B5 B10 B12 107.80(12)
B6 B10 B5 60.48(9)
B6 B10 B9 108.01(11)
B6 B10 H10 121.5
B6 B10 B11 60.01(9)
B6 B10 B12 107.70(11)
B9 B10 H10 122.0
B9 B10 B11 107.28(12)
B11 B10 H10 122.1
B12 B10 B9 59.93(9)
B12 B10 H10 122.1
B12 B10 B11 59.34(9)
C2 B11 B6 59.78(8)
C2 B11 B7 58.67(8)
C2 B11 B10 104.66(10)
C2 B11 H11 124.5
C2 B11 B12 104.57(11)
B6 B11 B7 108.82(10)
B6 B11 B10 58.85(9)
B6 B11 H11 121.5
B7 B11 B10 108.35(11)
B7 B11 H11 121.0
B10 B11 H11 122.7
B12 B11 B6 107.37(11)
B12 B11 B7 60.14(9)
B12 B11 B10 60.08(9)
B12 B11 H11 122.6
B7 B12 B8 60.17(9)
B7 B12 B9 108.13(11)
B7 B12 B10 108.64(11)
B7 B12 H12 121.5
B8 B12 H12 121.6
B9 B12 B8 59.92(9)
B9 B12 B10 60.13(9)
B9 B12 H12 121.7
B10 B12 B8 108.43(11)
B10 B12 H12 121.2
B11 B12 B7 60.02(9)
B11 B12 B8 108.33(11)
B11 B12 B9 108.42(11)
B11 B12 B10 60.58(9)
B11 B12 H12 121.4

loop_
_geom_bond_atom_site_label_1
_geom_bond_atom_site_label_2
_geom_bond_distance
O1 C5 1.2055(17)
C1 C2 1.6288(18)
C1 C5 1.5129(19)
C1 B3 1.714(2)
C1 B4 1.696(2)
C1 B5 1.701(2)
C1 B6 1.718(2)
C2 C3 1.5401(18)
C2 B3 1.728(2)
C2 B6 1.731(2)
C2 B7 1.702(2)
C2 B11 1.695(2)
C3 H3 1.0000
C3 C4 1.5494(19)
C3 C6 1.5244(19)
C4 H4A 0.9900
C4 H4B 0.9900
C4 C5 1.5150(19)
C6 H6A 0.9900
C6 H6B 0.9900
C6 C7 1.5245(19)
C7 H7A 0.9900
C7 H7B 0.9900
C7 C8 1.516(2)
C8 H8A 0.9900
C8 H8B 0.9900
C8 C9 1.502(3)
C9 H9A 0.9800
C9 H9B 0.9800
C9 H9C 0.9800
B3 H3A 1.1200
B3 B4 1.785(2)
B3 B7 1.769(2)
B3 B8 1.753(2)
B4 H4 1.1200
B4 B5 1.786(2)
B4 B8 1.788(2)
B4 B9 1.773(2)
B5 H5 1.1200
B5 B6 1.782(2)
B5 B9 1.781(2)
B5 B10 1.785(2)
B6 H6 1.1200
B6 B10 1.754(2)
B6 B11 1.776(2)
B7 H7 1.1200
B7 B8 1.790(2)
B7 B11 1.776(2)
B7 B12 1.779(2)
B8 H8 1.1200
B8 B9 1.787(2)
B8 B12 1.792(2)
B9 H9 1.1200
B9 B10 1.790(2)
B9 B12 1.786(2)
B10 H10 1.1200
B10 B11 1.795(2)
B10 B12 1.787(2)
B11 H11 1.1200
B11 B12 1.773(2)
B12 H12 1.1200

loop_
_geom_torsion_atom_site_label_1
_geom_torsion_atom_site_label_2
_geom_torsion_atom_site_label_3
_geom_torsion_atom_site_label_4
_geom_torsion
C1 C2 C3 C4 5.85(14)
C1 C2 C3 C6 130.72(11)
C1 C2 B3 B4 34.22(10)
C1 C2 B3 B7 138.06(11)
C1 C2 B3 B8 97.24(11)
C1 C2 B6 B5 -34.23(10)
C1 C2 B6 B10 -97.11(11)
C1 C2 B6 B11 -137.82(11)
C1 C2 B7 B3 -38.79(10)
C1 C2 B7 B8 0.89(14)
C1 C2 B7 B11 103.57(11)
C1 C2 B7 B12 63.34(13)
C1 C2 B11 B6 39.10(10)
C1 C2 B11 B7 -103.25(11)
C1 C2 B11 B10 -0.44(14)
C1 C2 B11 B12 -62.75(13)
C1 B3 B4 B5 32.37(10)
C1 B3 B4 B8 133.16(11)
C1 B3 B4 B9 95.75(12)
C1 B3 B7 C2 34.99(9)
C1 B3 B7 B8 -98.91(11)
C1 B3 B7 B11 1.80(13)
C1 B3 B7 B12 -61.41(13)
C1 B3 B8 B4 -39.63(10)
C1 B3 B8 B7 97.96(11)
C1 B3 B8 B9 -2.38(14)
C1 B3 B8 B12 60.79(13)
C1 B4 B5 B6 32.52(10)
C1 B4 B5 B9 132.15(11)
C1 B4 B5 B10 94.85(11)
C1 B4 B8 B3 40.00(10)
C1 B4 B8 B7 2.16(14)
C1 B4 B8 B9 -98.03(12)
C1 B4 B8 B12 -60.64(13)
C1 B4 B9 B5 -40.52(10)
C1 B4 B9 B8 98.00(11)
C1 B4 B9 B10 -3.27(14)
C1 B4 B9 B12 60.23(14)
C1 B5 B6 C2 33.47(9)
C1 B5 B6 B10 132.65(11)
C1 B5 B6 B11 93.92(11)
C1 B5 B9 B4 40.25(10)
C1 B5 B9 B8 2.85(14)
C1 B5 B9 B10 -98.19(11)
C1 B5 B9 B12 -60.93(14)
C1 B5 B10 B6 -40.41(10)
C1 B5 B10 B9 97.46(12)
C1 B5 B10 B11 -2.44(15)
C1 B5 B10 B12 60.25(13)
C1 B6 B10 B5 40.07(10)
C1 B6 B10 B9 2.53(14)
C1 B6 B10 B11 -97.44(11)
C1 B6 B10 B12 -60.78(13)
C1 B6 B11 C2 -35.03(9)
C1 B6 B11 B7 -1.58(13)
C1 B6 B11 B10 98.94(11)
C1 B6 B11 B12 62.03(13)
C2 C1 C5 O1 -177.06(13)
C2 C1 C5 C4 0.99(14)
C2 C1 B3 B4 -139.99(11)
C2 C1 B3 B7 -35.79(9)
C2 C1 B3 B8 -98.96(11)
C2 C1 B4 B3 38.21(10)
C2 C1 B4 B5 -105.19(12)
C2 C1 B4 B8 -1.69(14)
C2 C1 B4 B9 -63.84(13)
C2 C1 B5 B4 105.39(11)
C2 C1 B5 B6 -38.07(10)
C2 C1 B5 B9 64.37(13)
C2 C1 B5 B10 2.28(14)
C2 C1 B6 B5 140.10(11)
C2 C1 B6 B10 98.77(11)
C2 C1 B6 B11 35.68(9)
C2 C3 C4 C5 -5.38(15)
C2 C3 C6 C7 175.76(11)
C2 B3 B4 C1 -33.59(9)
C2 B3 B4 B5 -1.21(14)
C2 B3 B4 B8 99.57(11)
C2 B3 B4 B9 62.16(13)
C2 B3 B7 B8 -133.90(11)
C2 B3 B7 B11 -33.19(10)
C2 B3 B7 B12 -96.40(11)
C2 B3 B8 B4 -98.19(11)
C2 B3 B8 B7 39.40(10)
C2 B3 B8 B9 -60.94(13)
C2 B3 B8 B12 2.23(14)
C2 B6 B10 B5 98.45(11)
C2 B6 B10 B9 60.90(13)
C2 B6 B10 B11 -39.06(10)
C2 B6 B10 B12 -2.40(14)
C2 B6 B11 B7 33.45(10)
C2 B6 B11 B10 133.97(11)
C2 B6 B11 B12 97.06(11)
C2 B7 B8 B3 -40.02(10)
C2 B7 B8 B4 -1.90(14)
C2 B7 B8 B9 60.87(13)
C2 B7 B8 B12 98.01(11)
C2 B7 B11 B6 -33.89(10)
C2 B7 B11 B10 -96.33(11)
C2 B7 B11 B12 -133.56(11)
C2 B7 B12 B8 -99.09(11)
C2 B7 B12 B9 -61.80(13)
C2 B7 B12 B10 1.93(14)
C2 B7 B12 B11 39.45(10)
C2 B11 B12 B7 -39.76(10)
C2 B11 B12 B8 -2.52(14)
C2 B11 B12 B9 60.98(14)
C2 B11 B12 B10 98.75(11)
C3 C2 B3 C1 98.37(12)
C3 C2 B3 B4 132.59(11)
C3 C2 B3 B7 -123.57(12)
C3 C2 B3 B8 -164.39(11)
C3 C2 B6 C1 -100.58(11)
C3 C2 B6 B5 -134.81(11)
C3 C2 B6 B10 162.31(11)
C3 C2 B6 B11 121.60(12)
C3 C2 B7 B3 100.86(15)
C3 C2 B7 B8 140.55(13)
C3 C2 B7 B11 -116.77(15)
C3 C2 B7 B12 -157.00(12)
C3 C2 B11 B6 -96.36(14)
C3 C2 B11 B7 121.29(14)
C3 C2 B11 B10 -135.90(13)
C3 C2 B11 B12 161.79(12)
C3 C4 C5 O1 -179.32(13)
C3 C4 C5 C1 2.73(16)
C3 C6 C7 C8 -174.62(13)
C4 C3 C6 C7 -63.86(15)
C5 C1 C2 C3 -4.36(13)
C5 C1 C2 B3 104.92(11)
C5 C1 C2 B6 -108.43(11)
C5 C1 C2 B7 144.04(11)
C5 C1 C2 B11 -147.98(11)
C5 C1 B3 C2 -97.09(11)
C5 C1 B3 B4 122.92(12)
C5 C1 B3 B7 -132.88(11)
C5 C1 B3 B8 163.95(10)
C5 C1 B4 B3 -95.37(14)
C5 C1 B4 B5 121.23(14)
C5 C1 B4 B8 -135.27(13)
C5 C1 B4 B9 162.58(12)
C5 C1 B5 B4 -118.13(15)
C5 C1 B5 B6 98.41(15)
C5 C1 B5 B9 -159.15(13)
C5 C1 B5 B10 138.76(13)
C5 C1 B6 C2 95.60(11)
C5 C1 B6 B5 -124.30(12)
C5 C1 B6 B10 -165.64(11)
C5 C1 B6 B11 131.28(11)
C6 C3 C4 C5 -130.53(12)
C6 C7 C8 C9 -62.0(2)
B3 C1 C2 C3 -109.28(11)
B3 C1 C2 B6 146.65(11)
B3 C1 C2 B7 39.12(10)
B3 C1 C2 B11 107.10(11)
B3 C1 C5 O1 -111.61(14)
B3 C1 C5 C4 66.44(13)
B3 C1 B4 B5 -143.40(11)
B3 C1 B4 B8 -39.90(10)
B3 C1 B4 B9 -102.05(11)
B3 C1 B5 B4 36.28(11)
B3 C1 B5 B6 -107.18(12)
B3 C1 B5 B9 -4.74(15)
B3 C1 B5 B10 -66.83(14)
B3 C1 B6 C2 -32.72(10)
B3 C1 B6 B5 107.39(12)
B3 C1 B6 B10 66.05(13)
B3 C1 B6 B11 2.97(14)
B3 C2 C3 C4 -60.57(14)
B3 C2 C3 C6 64.29(14)
B3 C2 B6 C1 32.00(10)
B3 C2 B6 B5 -2.23(14)
B3 C2 B6 B10 -65.11(13)
B3 C2 B6 B11 -105.82(12)
B3 C2 B7 B8 39.68(10)
B3 C2 B7 B11 142.37(11)
B3 C2 B7 B12 102.14(11)
B3 C2 B11 B6 106.05(11)
B3 C2 B11 B7 -36.30(10)
B3 C2 B11 B10 66.51(13)
B3 C2 B11 B12 4.20(14)
B3 B4 B5 C1 -32.58(10)
B3 B4 B5 B6 -0.06(15)
B3 B4 B5 B9 99.57(12)
B3 B4 B5 B10 62.28(14)
B3 B4 B8 B7 -37.84(10)
B3 B4 B8 B9 -138.03(11)
B3 B4 B8 B12 -100.63(11)
B3 B4 B9 B5 -101.77(11)
B3 B4 B9 B8 36.75(10)
B3 B4 B9 B10 -64.52(14)
B3 B4 B9 B12 -1.02(15)
B3 B7 B8 B4 38.12(11)
B3 B7 B8 B9 100.89(12)
B3 B7 B8 B12 138.03(11)
B3 B7 B11 C2 33.75(10)
B3 B7 B11 B6 -0.14(14)
B3 B7 B11 B10 -62.58(13)
B3 B7 B11 B12 -99.80(12)
B3 B7 B12 B8 -36.92(10)
B3 B7 B12 B9 0.37(15)
B3 B7 B12 B10 64.10(14)
B3 B7 B12 B11 101.62(11)
B3 B8 B9 B4 -37.72(10)
B3 B8 B9 B5 -0.30(15)
B3 B8 B9 B10 63.35(14)
B3 B8 B9 B12 100.19(12)
B3 B8 B12 B7 37.33(10)
B3 B8 B12 B9 -100.95(12)
B3 B8 B12 B10 -64.05(13)
B3 B8 B12 B11 0.16(15)
B4 C1 C2 C3 -147.87(11)
B4 C1 C2 B3 -38.59(11)
B4 C1 C2 B6 108.06(12)
B4 C1 C2 B7 0.53(15)
B4 C1 C2 B11 68.51(14)
B4 C1 C5 O1 -40.7(2)
B4 C1 C5 C4 137.35(13)
B4 C1 B3 C2 139.99(11)
B4 C1 B3 B7 104.20(11)
B4 C1 B3 B8 41.03(10)
B4 C1 B5 B6 -143.46(11)
B4 C1 B5 B9 -41.02(10)
B4 C1 B5 B10 -103.11(12)
B4 C1 B6 C2 -103.83(12)
B4 C1 B6 B5 36.27(11)
B4 C1 B6 B10 -5.07(14)
B4 C1 B6 B11 -68.15(13)
B4 B3 B7 C2 95.39(11)
B4 B3 B7 B8 -38.51(11)
B4 B3 B7 B11 62.20(13)
B4 B3 B7 B12 -1.01(14)
B4 B3 B8 B7 137.59(11)
B4 B3 B8 B9 37.25(11)
B4 B3 B8 B12 100.41(12)
B4 B5 B6 C1 -32.17(10)
B4 B5 B6 C2 1.31(14)
B4 B5 B6 B10 100.49(12)
B4 B5 B6 B11 61.75(14)
B4 B5 B9 B8 -37.40(11)
B4 B5 B9 B10 -138.44(11)
B4 B5 B9 B12 -101.18(12)
B4 B5 B10 B6 -100.86(12)
B4 B5 B10 B9 37.01(11)
B4 B5 B10 B11 -62.89(14)
B4 B5 B10 B12 -0.20(14)
B4 B8 B9 B5 37.42(10)
B4 B8 B9 B10 101.07(12)
B4 B8 B9 B12 137.91(11)
B4 B8 B12 B7 101.08(11)
B4 B8 B12 B9 -37.21(10)
B4 B8 B12 B10 -0.30(14)
B4 B8 B12 B11 63.91(14)
B4 B9 B10 B5 -37.41(11)
B4 B9 B10 B6 0.45(15)
B4 B9 B10 B11 63.76(14)
B4 B9 B10 B12 100.89(12)
B4 B9 B12 B7 0.41(15)
B4 B9 B12 B8 37.81(11)
B4 B9 B12 B10 -101.12(12)
B4 B9 B12 B11 -63.15(15)
B5 C1 C2 C3 142.40(11)
B5 C1 C2 B3 -108.32(12)
B5 C1 C2 B6 38.33(11)
B5 C1 C2 B7 -69.20(13)
B5 C1 C2 B11 -1.22(14)
B5 C1 C5 O1 44.0(2)
B5 C1 C5 C4 -137.97(14)
B5 C1 B3 C2 103.59(12)
B5 C1 B3 B4 -36.40(11)
B5 C1 B3 B7 67.80(13)
B5 C1 B3 B8 4.63(14)
B5 C1 B4 B3 143.40(11)
B5 C1 B4 B8 103.50(12)
B5 C1 B4 B9 41.35(10)
B5 C1 B6 C2 -140.10(11)
B5 C1 B6 B10 -41.33(10)
B5 C1 B6 B11 -104.42(11)
B5 B4 B8 B3 100.81(12)
B5 B4 B8 B7 62.98(14)
B5 B4 B8 B9 -37.22(11)
B5 B4 B8 B12 0.18(14)
B5 B4 B9 B8 138.52(11)
B5 B4 B9 B10 37.25(11)
B5 B4 B9 B12 100.74(12)
B5 B6 B10 B9 -37.54(11)
B5 B6 B10 B11 -137.51(12)
B5 B6 B10 B12 -100.84(12)
B5 B6 B11 C2 -95.47(11)
B5 B6 B11 B7 -62.02(14)
B5 B6 B11 B10 38.50(11)
B5 B6 B11 B12 1.59(15)
B5 B9 B10 B6 37.86(11)
B5 B9 B10 B11 101.17(12)
B5 B9 B10 B12 138.30(11)
B5 B9 B12 B7 64.26(15)
B5 B9 B12 B8 101.66(12)
B5 B9 B12 B10 -37.27(11)
B5 B9 B12 B11 0.69(16)
B5 B10 B11 C2 1.82(15)
B5 B10 B11 B6 -38.18(11)
B5 B10 B11 B7 63.17(14)
B5 B10 B11 B12 100.42(13)
B5 B10 B12 B7 -63.53(14)
B5 B10 B12 B8 0.31(14)
B5 B10 B12 B9 37.13(10)
B5 B10 B12 B11 -100.80(12)
B6 C1 C2 C3 104.07(11)
B6 C1 C2 B3 -146.65(11)
B6 C1 C2 B7 -107.53(11)
B6 C1 C2 B11 -39.55(10)
B6 C1 C5 O1 117.10(14)
B6 C1 C5 C4 -64.86(14)
B6 C1 B3 C2 32.73(10)
B6 C1 B3 B4 -107.27(12)
B6 C1 B3 B7 -3.07(14)
B6 C1 B3 B8 -66.23(13)
B6 C1 B4 B3 107.35(12)
B6 C1 B4 B5 -36.05(11)
B6 C1 B4 B8 67.45(14)
B6 C1 B4 B9 5.30(15)
B6 C1 B5 B4 143.46(11)
B6 C1 B5 B9 102.44(12)
B6 C1 B5 B10 40.36(10)
B6 C2 C3 C4 71.54(13)
B6 C2 C3 C6 -163.59(11)
B6 C2 B3 C1 -32.03(10)
B6 C2 B3 B4 2.19(14)
B6 C2 B3 B7 106.03(12)
B6 C2 B3 B8 65.22(13)
B6 C2 B7 B3 -105.83(11)
B6 C2 B7 B8 -66.14(13)
B6 C2 B7 B11 36.54(10)
B6 C2 B7 B12 -3.69(14)
B6 C2 B11 B7 -142.35(11)
B6 C2 B11 B10 -39.54(10)
B6 C2 B11 B12 -101.86(11)
B6 B5 B9 B4 101.47(12)
B6 B5 B9 B8 64.07(14)
B6 B5 B9 B10 -36.97(11)
B6 B5 B9 B12 0.29(15)
B6 B5 B10 B9 137.87(12)
B6 B5 B10 B11 37.97(11)
B6 B5 B10 B12 100.66(12)
B6 B10 B11 C2 40.00(10)
B6 B10 B11 B7 101.35(11)
B6 B10 B11 B12 138.60(12)
B6 B10 B12 B7 0.32(15)
B6 B10 B12 B8 64.15(14)
B6 B10 B12 B9 100.97(12)
B6 B10 B12 B11 -36.96(10)
B6 B11 B12 B7 -102.14(11)
B6 B11 B12 B8 -64.91(14)
B6 B11 B12 B9 -1.40(15)
B6 B11 B12 B10 36.37(11)
B7 C2 C3 C4 -134.37(14)
B7 C2 C3 C6 -9.51(19)
B7 C2 B3 C1 -138.06(11)
B7 C2 B3 B4 -103.84(11)
B7 C2 B3 B8 -40.81(10)
B7 C2 B6 C1 101.04(11)
B7 C2 B6 B5 66.81(13)
B7 C2 B6 B10 3.93(14)
B7 C2 B6 B11 -36.78(11)
B7 C2 B11 B6 142.35(11)
B7 C2 B11 B10 102.81(11)
B7 C2 B11 B12 40.50(10)
B7 B3 B4 C1 -94.48(11)
B7 B3 B4 B5 -62.11(14)
B7 B3 B4 B8 38.68(11)
B7 B3 B4 B9 1.27(15)
B7 B3 B8 B4 -137.59(11)
B7 B3 B8 B9 -100.34(12)
B7 B3 B8 B12 -37.17(10)
B7 B8 B9 B4 -100.92(12)
B7 B8 B9 B5 -63.50(14)
B7 B8 B9 B10 0.14(15)
B7 B8 B9 B12 36.98(10)
B7 B8 B12 B9 -138.29(11)
B7 B8 B12 B10 -101.38(12)
B7 B8 B12 B11 -37.17(10)
B7 B11 B12 B8 37.23(10)
B7 B11 B12 B9 100.74(12)
B7 B11 B12 B10 138.51(11)
B8 B3 B4 C1 -133.16(11)
B8 B3 B4 B5 -100.78(12)
B8 B3 B4 B9 -37.41(11)
B8 B3 B7 C2 133.90(11)
B8 B3 B7 B11 100.71(12)
B8 B3 B7 B12 37.50(11)
B8 B4 B5 C1 -94.84(11)
B8 B4 B5 B6 -62.33(14)
B8 B4 B5 B9 37.31(10)
B8 B4 B5 B10 0.01(14)
B8 B4 B9 B5 -138.52(11)
B8 B4 B9 B10 -101.26(12)
B8 B4 B9 B12 -37.77(11)
B8 B7 B11 C2 96.28(11)
B8 B7 B11 B6 62.39(13)
B8 B7 B11 B10 -0.05(14)
B8 B7 B11 B12 -37.28(10)
B8 B7 B12 B9 37.29(11)
B8 B7 B12 B10 101.02(12)
B8 B7 B12 B11 138.54(11)
B8 B9 B10 B5 -101.34(12)
B8 B9 B10 B6 -63.48(14)
B8 B9 B10 B11 -0.18(15)
B8 B9 B10 B12 36.95(11)
B8 B9 B12 B7 -37.40(11)
B8 B9 B12 B10 -138.93(11)
B8 B9 B12 B11 -100.96(12)
B9 B4 B5 C1 -132.15(11)
B9 B4 B5 B6 -99.63(12)
B9 B4 B5 B10 -37.30(11)
B9 B4 B8 B3 138.03(11)
B9 B4 B8 B7 100.19(12)
B9 B4 B8 B12 37.40(10)
B9 B5 B6 C1 -95.08(12)
B9 B5 B6 C2 -61.60(13)
B9 B5 B6 B10 37.57(11)
B9 B5 B6 B11 -1.16(15)
B9 B5 B10 B6 -137.87(12)
B9 B5 B10 B11 -99.90(12)
B9 B5 B10 B12 -37.21(10)
B9 B8 B12 B7 138.29(11)
B9 B8 B12 B10 36.91(11)
B9 B8 B12 B11 101.12(12)
B9 B10 B11 C2 -61.20(13)
B9 B10 B11 B6 -101.21(12)
B9 B10 B11 B7 0.14(14)
B9 B10 B11 B12 37.40(11)
B9 B10 B12 B7 -100.65(12)
B9 B10 B12 B8 -36.82(11)
B9 B10 B12 B11 -137.93(12)
B10 B5 B6 C1 -132.65(11)
B10 B5 B6 C2 -99.18(11)
B10 B5 B6 B11 -38.74(11)
B10 B5 B9 B4 138.44(11)
B10 B5 B9 B8 101.04(12)
B10 B5 B9 B12 37.25(11)
B10 B6 B11 C2 -133.97(11)
B10 B6 B11 B7 -100.52(12)
B10 B6 B11 B12 -36.91(11)
B10 B9 B12 B7 101.53(12)
B10 B9 B12 B8 138.93(11)
B10 B9 B12 B11 37.96(11)
B10 B11 B12 B7 -138.51(11)
B10 B11 B12 B8 -101.28(12)
B10 B11 B12 B9 -37.77(11)
B11 C2 C3 C4 142.04(13)
B11 C2 C3 C6 -93.09(15)
B11 C2 B3 C1 -101.38(11)
B11 C2 B3 B4 -67.16(13)
B11 C2 B3 B7 36.67(11)
B11 C2 B3 B8 -4.14(14)
B11 C2 B6 C1 137.82(11)
B11 C2 B6 B5 103.59(12)
B11 C2 B6 B10 40.71(10)
B11 C2 B7 B3 -142.37(11)
B11 C2 B7 B8 -102.68(11)
B11 C2 B7 B12 -40.23(10)
B11 B6 B10 B5 137.51(12)
B11 B6 B10 B9 99.96(12)
B11 B6 B10 B12 36.66(11)
B11 B7 B8 B3 -100.95(11)
B11 B7 B8 B4 -62.83(14)
B11 B7 B8 B9 -0.06(14)
B11 B7 B8 B12 37.08(10)
B11 B7 B12 B8 -138.54(11)
B11 B7 B12 B9 -101.25(12)
B11 B7 B12 B10 -37.52(11)
B11 B10 B12 B7 37.27(10)
B11 B10 B12 B8 101.11(11)
B11 B10 B12 B9 137.93(12)
B12 B7 B8 B3 -138.03(11)
B12 B7 B8 B4 -99.91(12)
B12 B7 B8 B9 -37.14(11)
B12 B7 B11 C2 133.56(11)
B12 B7 B11 B6 99.67(12)
B12 B7 B11 B10 37.23(10)
B12 B8 B9 B4 -137.91(11)
B12 B8 B9 B5 -100.49(12)
B12 B8 B9 B10 -36.84(11)
B12 B9 B10 B5 -138.30(11)
B12 B9 B10 B6 -100.43(12)
B12 B9 B10 B11 -37.13(10)
B12 B10 B11 C2 -98.60(12)
B12 B10 B11 B6 -138.60(12)
B12 B10 B11 B7 -37.25(10)
